data_4307283
loop_
_publ_author_name
'Tatsuya Kawamoto'
'Kazunori Takeda'
'Masato Nishiwaki'
'Takashi Aridomi'
'Takumi Konno'

_publ_section_title
;
Square-Planar N2S2NiII Complexes with an Extended \p-Conjugated System
;
_journal_name_full 'Inorganic Chemistry'
_journal_page_first 4239
_journal_page_last 4247
_journal_paper_doi 10.1021/ic0618246
_journal_volume 46
_journal_year 2007
_chemical_formula_moiety 'C45 H29 Cl12 N5 O Ni S4 '
_chemical_formula_sum 'C45 H29 Cl12 N5 Ni O S4'
_chemical_formula_weight 1268.08
_chemical_name_systematic
; 
 ? 
;
_space_group_IT_number 2
_symmetry_cell_setting triclinic
_symmetry_space_group_name_Hall '-P 1'
_symmetry_space_group_name_H-M 'P -1'
_atom_sites_solution_hydrogens geom
_atom_sites_solution_primary direct
_atom_sites_solution_secondary difmap
_audit_creation_method SHELXL-97
_cell_angle_alpha 95.0(3)
_cell_angle_beta 102.3(2)
_cell_angle_gamma 113.6(2)
_cell_formula_units_Z 2
_cell_length_a 11.85(3)
_cell_length_b 12.63(4)
_cell_length_c 19.59(5)
_cell_measurement_reflns_used 9495
_cell_measurement_temperature 200(2)
_cell_measurement_theta_max 27.9
_cell_measurement_theta_min 3.1
_cell_volume 2576(14)
_computing_structure_refinement 'SHELXL-97 (Sheldrick, 1997)'
_computing_structure_solution 'SHELXS-97 (Sheldrick, 1990)'
_diffrn_ambient_temperature 200(2)
_diffrn_detector_area_resol_mean 10.00
_diffrn_measured_fraction_theta_full 0.853
_diffrn_measured_fraction_theta_max 0.853
_diffrn_measurement_device_type 'Rigaku RAXIS-RAPID'
_diffrn_measurement_method \w
_diffrn_radiation_monochromator graphite
_diffrn_radiation_source 'fine-focus sealed tube'
_diffrn_radiation_type MoK\a
_diffrn_radiation_wavelength 0.71075
_diffrn_reflns_av_R_equivalents 0.0912
_diffrn_reflns_av_sigmaI/netI 0.1761
_diffrn_reflns_limit_h_max 14
_diffrn_reflns_limit_h_min -15
_diffrn_reflns_limit_k_max 15
_diffrn_reflns_limit_k_min -16
_diffrn_reflns_limit_l_max 23
_diffrn_reflns_limit_l_min -25
_diffrn_reflns_number 20230
_diffrn_reflns_theta_full 27.48
_diffrn_reflns_theta_max 27.48
_diffrn_reflns_theta_min 3.05
_exptl_absorpt_coefficient_mu 1.204
_exptl_absorpt_correction_T_max 0.887
_exptl_absorpt_correction_T_min -0.170
_exptl_absorpt_correction_type multi-scan
_exptl_absorpt_process_details
;
    Higashi, T. (1995). Program for Absorption Correction.
    Rigaku Corporation, Tokyo, Japan.
;
_exptl_crystal_colour green
_exptl_crystal_density_diffrn 1.635
_exptl_crystal_density_method 'not measured'
_exptl_crystal_description platelet
_exptl_crystal_F_000 1276
_exptl_crystal_size_max 0.10
_exptl_crystal_size_mid 0.10
_exptl_crystal_size_min 0.10
_refine_diff_density_max 1.011
_refine_diff_density_min -0.744
_refine_diff_density_rms 0.133
_refine_ls_extinction_coef 0.0000(4)
_refine_ls_extinction_expression Fc^*^=kFc[1+0.001xFc^2^\l^3^/sin(2\q)]^-1/4^
_refine_ls_extinction_method SHELXL
_refine_ls_goodness_of_fit_ref 0.865
_refine_ls_hydrogen_treatment mixed
_refine_ls_matrix_type full
_refine_ls_number_parameters 615
_refine_ls_number_reflns 10088
_refine_ls_number_restraints 0
_refine_ls_restrained_S_all 0.865
_refine_ls_R_factor_all 0.1704
_refine_ls_R_factor_gt 0.0795
_refine_ls_shift/su_max 0.077
_refine_ls_shift/su_mean 0.000
_refine_ls_structure_factor_coef Fsqd
_refine_ls_weighting_details 'calc w=1/[\s^2^(Fo^2^)+(0.1312P)^2^+0.0000P] where P=(Fo^2^+2Fc^2^)/3'
_refine_ls_weighting_scheme calc
_refine_ls_wR_factor_gt 0.2013
_refine_ls_wR_factor_ref 0.2467
_reflns_number_gt 3938
_reflns_number_total 10088
_reflns_threshold_expression >2sigma(I)
_cod_data_source_file ic0618246-file001_4.cif
_cod_data_source_block 3
_cod_original_cell_volume 2575(12)
_cod_database_code 4307283

loop_
_symmetry_equiv_pos_as_xyz
'x, y, z'
'-x, -y, -z'

loop_
_atom_site_label
_atom_site_type_symbol
_atom_site_fract_x
_atom_site_fract_y
_atom_site_fract_z
_atom_site_U_iso_or_equiv
_atom_site_adp_type
_atom_site_occupancy
_atom_site_symmetry_multiplicity
_atom_site_calc_flag
_atom_site_refinement_flags
_atom_site_disorder_assembly
_atom_site_disorder_group
Ni1 Ni 0.49000(10) 0.62833(9) 0.16732(5) 0.0392(3) Uani 1 1 d . . .
Cl1 Cl 0.3897(3) 0.3072(3) 0.34405(18) 0.0961(10) Uani 1 1 d . . .
Cl2 Cl 0.8835(3) 0.4036(3) 0.42138(15) 0.0926(10) Uani 1 1 d . . .
Cl3 Cl 0.2689(3) -0.1657(2) -0.27513(14) 0.0856(9) Uani 1 1 d . . .
Cl4 Cl 0.7153(3) -0.1402(3) -0.12012(16) 0.0890(10) Uani 1 1 d . . .
Cl5 Cl 0.8975(3) 1.0139(3) 0.09905(15) 0.0937(10) Uani 1 1 d . . .
Cl6 Cl 1.2186(2) 0.9936(2) 0.33146(13) 0.0664(7) Uani 1 1 d . . .
Cl7 Cl 0.4101(3) 1.3478(3) 0.55519(14) 0.0772(8) Uani 1 1 d . . .
Cl8 Cl 0.8702(3) 1.3863(3) 0.69706(15) 0.0961(11) Uani 1 1 d . . .
Cl9 Cl 0.1818(4) 0.3466(4) 0.2175(2) 0.1148(12) Uani 1 1 d . . .
Cl10 Cl -0.0658(4) 0.3454(4) 0.1801(2) 0.1307(15) Uani 1 1 d . . .
Cl11 Cl -0.0385(8) 0.6295(9) 0.1121(5) 0.288(5) Uani 1 1 d . . .
Cl12 Cl 0.0208(5) 0.7991(5) 0.0290(3) 0.1626(19) Uani 1 1 d . . .
S1 S 0.3524(2) 0.50412(19) 0.07640(10) 0.0456(5) Uani 1 1 d . . .
S2 S 0.3726(2) 0.7137(2) 0.18440(10) 0.0464(5) Uani 1 1 d . . .
S3 S 0.6616(2) 0.2209(2) 0.02616(11) 0.0522(6) Uani 1 1 d . . .
S4 S 0.7382(2) 1.0524(2) 0.46548(11) 0.0528(6) Uani 1 1 d . . .
O1 O 0.9370(11) 0.7824(12) 0.4434(6) 0.148(4) Uani 1 1 d . . .
N1 N 0.5966(7) 0.5592(6) 0.1616(3) 0.0449(17) Uani 1 1 d . . .
N2 N 0.6145(6) 0.7264(6) 0.2456(3) 0.0440(16) Uani 1 1 d . . .
N3 N 0.4358(7) 0.1776(6) -0.0521(3) 0.0473(17) Uani 1 1 d . . .
N4 N 0.5156(6) 1.0431(6) 0.4049(3) 0.0416(16) Uani 1 1 d . . .
N5 N 0.9086(12) 0.7513(15) 0.5474(6) 0.133(5) Uani 1 1 d . . .
C1 C 0.4377(8) 0.4266(8) 0.0616(4) 0.046(2) Uani 1 1 d . . .
C2 C 0.5602(7) 0.4639(7) 0.1116(4) 0.0393(17) Uani 1 1 d . . .
C3 C 0.6386(7) 0.4022(7) 0.1052(4) 0.0435(19) Uani 1 1 d . . .
H3 H 0.7189 0.4244 0.1387 0.052 Uiso 1 1 calc R . .
C4 C 0.5920(8) 0.3107(7) 0.0490(4) 0.0445(19) Uani 1 1 d . . .
C5 C 0.4683(8) 0.2742(7) 0.0003(4) 0.0418(19) Uani 1 1 d . . .
C6 C 0.3923(7) 0.3304(7) 0.0067(4) 0.0430(19) Uani 1 1 d . . .
H6 H 0.3102 0.3041 -0.0258 0.052 Uiso 1 1 calc R . .
C7 C 0.7054(8) 0.5926(7) 0.2241(4) 0.0408(18) Uani 1 1 d . . .
H7 H 0.7816 0.5973 0.2081 0.049 Uiso 1 1 calc R . .
C8 C 0.6796(8) 0.5060(7) 0.2749(4) 0.046(2) Uani 1 1 d . . .
C9 C 0.5580(9) 0.4510(8) 0.2832(4) 0.048(2) Uani 1 1 d . . .
H9 H 0.4888 0.4614 0.2549 0.058 Uiso 1 1 calc R . .
C10 C 0.5390(10) 0.3790(8) 0.3346(5) 0.060(3) Uani 1 1 d . . .
C11 C 0.6383(10) 0.3651(8) 0.3766(5) 0.057(2) Uani 1 1 d . . .
H11 H 0.6241 0.3163 0.4110 0.068 Uiso 1 1 calc R . .
C12 C 0.7569(12) 0.4218(9) 0.3684(4) 0.067(3) Uani 1 1 d . . .
C13 C 0.7803(9) 0.4928(8) 0.3181(4) 0.056(2) Uani 1 1 d . . .
H13 H 0.8644 0.5320 0.3132 0.068 Uiso 1 1 calc R . .
C14 C 0.5257(9) 0.1425(8) -0.0454(4) 0.049(2) Uani 1 1 d . . .
C15 C 0.5165(9) 0.0437(7) -0.0948(4) 0.048(2) Uani 1 1 d . . .
C16 C 0.4102(10) -0.0114(8) -0.1530(4) 0.056(2) Uani 1 1 d . . .
H16 H 0.3442 0.0143 -0.1594 0.067 Uiso 1 1 calc R . .
C17 C 0.3989(10) -0.1017(9) -0.2013(5) 0.065(3) Uani 1 1 d . . .
C18 C 0.4937(12) -0.1427(8) -0.1912(5) 0.071(3) Uani 1 1 d . . .
H18 H 0.4859 -0.2067 -0.2241 0.085 Uiso 1 1 calc R . .
C19 C 0.5997(11) -0.0883(9) -0.1320(5) 0.063(3) Uani 1 1 d . . .
C20 C 0.6112(10) 0.0037(9) -0.0838(5) 0.060(2) Uani 1 1 d . . .
H20 H 0.6833 0.0397 -0.0433 0.071 Uiso 1 1 calc R . .
C21 C 0.4750(7) 0.8109(7) 0.2607(4) 0.0405(18) Uani 1 1 d . . .
C22 C 0.5959(8) 0.8067(7) 0.2864(4) 0.0409(19) Uani 1 1 d . . .
C23 C 0.6868(7) 0.8820(7) 0.3492(4) 0.0375(17) Uani 1 1 d . . .
H23 H 0.7679 0.8810 0.3650 0.045 Uiso 1 1 calc R . .
C24 C 0.6540(7) 0.9561(7) 0.3863(4) 0.0423(19) Uani 1 1 d . . .
C25 C 0.5313(7) 0.9618(7) 0.3608(4) 0.0407(18) Uani 1 1 d . . .
C26 C 0.4452(8) 0.8905(7) 0.2994(4) 0.046(2) Uani 1 1 d . . .
H26 H 0.3659 0.8945 0.2828 0.055 Uiso 1 1 calc R . .
C27 C 0.7341(8) 0.7129(7) 0.2638(4) 0.0417(19) Uani 1 1 d . . .
H27 H 0.7587 0.7144 0.3161 0.050 Uiso 1 1 calc R . .
C28 C 0.8409(7) 0.8147(7) 0.2462(4) 0.0413(18) Uani 1 1 d . . .
C29 C 0.8207(8) 0.8597(7) 0.1855(4) 0.0437(19) Uani 1 1 d . . .
H29 H 0.7379 0.8288 0.1531 0.052 Uiso 1 1 calc R . .
C30 C 0.9221(10) 0.9502(9) 0.1725(5) 0.061(3) Uani 1 1 d . . .
C31 C 1.0443(9) 0.9932(8) 0.2165(5) 0.058(2) Uani 1 1 d . . .
H31 H 1.1135 1.0552 0.2067 0.069 Uiso 1 1 calc R . .
C32 C 1.0631(8) 0.9439(8) 0.2750(5) 0.053(2) Uani 1 1 d . . .
C33 C 0.9662(8) 0.8553(7) 0.2916(4) 0.048(2) Uani 1 1 d . . .
H33 H 0.9823 0.8222 0.3322 0.058 Uiso 1 1 calc R . .
C34 C 0.6113(9) 1.0935(8) 0.4599(4) 0.047(2) Uani 1 1 d . . .
C35 C 0.6232(9) 1.1852(8) 0.5160(4) 0.050(2) Uani 1 1 d . . .
C36 C 0.5215(9) 1.2175(8) 0.5106(4) 0.051(2) Uani 1 1 d . . .
H36 H 0.4462 1.1801 0.4720 0.062 Uiso 1 1 calc R . .
C37 C 0.5348(9) 1.3059(8) 0.5633(5) 0.051(2) Uani 1 1 d . . .
C38 C 0.6414(9) 1.3604(8) 0.6207(5) 0.060(3) Uani 1 1 d . . .
H38 H 0.6496 1.4214 0.6561 0.073 Uiso 1 1 calc R . .
C39 C 0.7354(9) 1.3217(8) 0.6241(5) 0.060(2) Uani 1 1 d . . .
C40 C 0.7280(9) 1.2376(8) 0.5732(4) 0.057(2) Uani 1 1 d . . .
H40 H 0.7963 1.2151 0.5774 0.069 Uiso 1 1 calc R . .
C41 C 0.0799(14) 0.3910(14) 0.1583(7) 0.111(5) Uani 1 1 d . . .
C42 C 0.064(2) 0.714(3) 0.0756(15) 0.289(18) Uani 1 1 d . . .
C43 C 0.9073(12) 0.7117(12) 0.4813(7) 0.083(3) Uani 1 1 d . . .
C44 C 0.9460(16) 0.873(2) 0.5754(19) 0.34(3) Uani 1 1 d . . .
C45 C 0.861(3) 0.662(3) 0.5885(13) 0.272(19) Uani 1 1 d . . .

loop_
_atom_site_aniso_label
_atom_site_aniso_U_11
_atom_site_aniso_U_22
_atom_site_aniso_U_33
_atom_site_aniso_U_23
_atom_site_aniso_U_13
_atom_site_aniso_U_12
Ni1 0.0416(6) 0.0349(7) 0.0365(6) 0.0022(4) 0.0086(4) 0.0137(5)
Cl1 0.086(2) 0.092(3) 0.115(3) 0.0562(19) 0.0498(18) 0.025(2)
Cl2 0.095(2) 0.093(2) 0.0764(19) 0.0181(15) -0.0136(15) 0.046(2)
Cl3 0.114(2) 0.0556(19) 0.0595(16) -0.0110(12) 0.0138(14) 0.0175(17)
Cl4 0.131(3) 0.075(2) 0.112(2) 0.0409(16) 0.075(2) 0.068(2)
Cl5 0.080(2) 0.100(3) 0.082(2) 0.0568(17) 0.0173(15) 0.014(2)
Cl6 0.0481(14) 0.0567(17) 0.0763(16) -0.0010(11) 0.0034(11) 0.0141(13)
Cl7 0.093(2) 0.076(2) 0.0823(18) 0.0066(13) 0.0272(14) 0.0552(18)
Cl8 0.0608(17) 0.107(3) 0.0800(18) -0.0453(17) 0.0027(14) 0.0169(17)
Cl9 0.116(3) 0.111(3) 0.136(3) 0.033(2) 0.036(2) 0.065(3)
Cl10 0.082(3) 0.126(4) 0.144(3) -0.015(3) 0.006(2) 0.026(3)
Cl11 0.271(9) 0.358(12) 0.341(10) 0.249(10) 0.171(8) 0.159(9)
Cl12 0.178(5) 0.139(5) 0.160(4) 0.048(3) 0.045(4) 0.054(4)
S1 0.0445(12) 0.0435(14) 0.0408(11) -0.0010(8) 0.0057(8) 0.0157(11)
S2 0.0480(13) 0.0466(14) 0.0416(11) 0.0020(9) 0.0078(9) 0.0209(12)
S3 0.0606(15) 0.0413(14) 0.0489(12) -0.0017(9) 0.0092(10) 0.0212(12)
S4 0.0523(14) 0.0562(16) 0.0451(12) -0.0074(10) 0.0073(10) 0.0250(13)
O1 0.133(9) 0.192(14) 0.095(8) 0.049(8) 0.013(6) 0.049(9)
N1 0.063(5) 0.035(4) 0.033(3) 0.002(3) 0.004(3) 0.024(4)
N2 0.046(4) 0.042(5) 0.041(4) 0.000(3) 0.004(3) 0.022(4)
N3 0.063(5) 0.041(5) 0.033(4) 0.003(3) 0.010(3) 0.019(4)
N4 0.045(4) 0.039(4) 0.036(4) 0.003(3) 0.015(3) 0.013(4)
N5 0.109(9) 0.253(18) 0.074(7) 0.009(9) 0.019(6) 0.120(11)
C1 0.052(5) 0.054(6) 0.031(4) 0.009(4) 0.015(3) 0.021(5)
C2 0.032(4) 0.023(5) 0.049(5) 0.003(3) 0.007(3) 0.001(4)
C3 0.033(4) 0.035(5) 0.049(5) 0.005(3) 0.007(3) 0.004(4)
C4 0.055(5) 0.034(5) 0.040(4) 0.005(3) 0.014(4) 0.015(5)
C5 0.046(5) 0.037(5) 0.037(4) 0.003(3) 0.008(3) 0.014(4)
C6 0.031(4) 0.040(5) 0.045(5) 0.007(3) 0.007(3) 0.005(4)
C7 0.042(5) 0.028(5) 0.045(5) 0.002(3) 0.009(3) 0.011(4)
C8 0.046(5) 0.032(5) 0.050(5) 0.002(3) 0.008(4) 0.012(4)
C9 0.054(6) 0.040(6) 0.046(5) 0.011(4) 0.013(4) 0.015(5)
C10 0.083(7) 0.042(6) 0.054(6) 0.008(4) 0.029(5) 0.021(6)
C11 0.069(7) 0.048(7) 0.054(6) 0.017(4) 0.020(5) 0.024(6)
C12 0.101(9) 0.061(8) 0.041(5) 0.008(4) -0.001(5) 0.048(7)
C13 0.062(6) 0.037(6) 0.053(5) 0.000(4) 0.006(4) 0.009(5)
C14 0.065(6) 0.049(6) 0.034(4) 0.005(3) 0.015(4) 0.025(5)
C15 0.065(6) 0.033(5) 0.045(5) 0.008(3) 0.020(4) 0.018(5)
C16 0.074(7) 0.034(6) 0.055(6) 0.008(4) 0.025(5) 0.015(5)
C17 0.088(8) 0.056(7) 0.051(6) 0.001(4) 0.020(5) 0.031(6)
C18 0.122(10) 0.032(6) 0.063(6) 0.010(4) 0.056(6) 0.023(6)
C19 0.105(9) 0.046(7) 0.063(6) 0.023(5) 0.049(6) 0.043(7)
C20 0.083(7) 0.056(7) 0.050(5) 0.019(4) 0.029(5) 0.032(6)
C21 0.041(5) 0.042(5) 0.038(4) 0.010(3) 0.015(3) 0.015(4)
C22 0.046(5) 0.038(5) 0.040(4) 0.007(3) 0.013(3) 0.019(4)
C23 0.024(4) 0.030(5) 0.046(4) 0.001(3) 0.011(3) -0.001(4)
C24 0.038(4) 0.048(6) 0.033(4) 0.007(3) 0.009(3) 0.012(4)
C25 0.039(5) 0.037(5) 0.042(4) 0.007(3) 0.013(3) 0.011(4)
C26 0.046(5) 0.051(6) 0.043(5) 0.001(4) 0.010(4) 0.027(5)
C27 0.049(5) 0.044(5) 0.033(4) 0.004(3) 0.012(3) 0.021(4)
C28 0.037(4) 0.031(5) 0.046(5) -0.004(3) 0.012(3) 0.008(4)
C29 0.039(5) 0.035(5) 0.045(5) 0.012(3) 0.011(3) 0.003(4)
C30 0.072(7) 0.063(7) 0.049(5) 0.017(4) 0.014(5) 0.032(6)
C31 0.041(5) 0.036(6) 0.077(7) 0.019(4) 0.022(4) -0.009(5)
C32 0.044(5) 0.046(6) 0.060(6) 0.002(4) 0.009(4) 0.015(5)
C33 0.054(5) 0.033(5) 0.052(5) 0.002(3) 0.018(4) 0.012(5)
C34 0.073(6) 0.046(6) 0.031(4) 0.008(3) 0.019(4) 0.032(5)
C35 0.079(7) 0.041(6) 0.037(5) 0.012(4) 0.027(4) 0.026(5)
C36 0.069(6) 0.049(6) 0.042(5) 0.014(4) 0.018(4) 0.028(5)
C37 0.058(6) 0.047(6) 0.062(6) 0.019(4) 0.031(4) 0.028(5)
C38 0.067(7) 0.053(7) 0.061(6) -0.003(4) 0.022(5) 0.027(6)
C39 0.058(6) 0.047(7) 0.056(6) -0.007(4) 0.011(4) 0.008(5)
C40 0.070(7) 0.059(7) 0.048(5) 0.001(4) 0.017(4) 0.036(6)
C41 0.110(11) 0.142(14) 0.078(8) 0.011(8) 0.035(7) 0.049(11)
C42 0.19(2) 0.46(5) 0.30(3) 0.31(3) 0.10(2) 0.16(3)
C43 0.076(8) 0.083(10) 0.080(9) 0.009(6) 0.012(6) 0.030(8)
C44 0.091(13) 0.25(3) 0.52(5) -0.29(3) 0.05(2) 0.019(15)
C45 0.30(3) 0.56(5) 0.21(2) 0.30(3) 0.21(2) 0.33(4)

loop_
_atom_type_symbol
_atom_type_description
_atom_type_scat_dispersion_real
_atom_type_scat_dispersion_imag
_atom_type_scat_source
H H 0.0000 0.0000 'International Tables Vol C Tables 4.2.6.8 and 6.1.1.4'
N N 0.0061 0.0033 'International Tables Vol C Tables 4.2.6.8 and 6.1.1.4'
S S 0.1246 0.1234 'International Tables Vol C Tables 4.2.6.8 and 6.1.1.4'
Ni Ni 0.3393 1.1124 'International Tables Vol C Tables 4.2.6.8 and 6.1.1.4'
Cl Cl 0.1484 0.1585 'International Tables Vol C Tables 4.2.6.8 and 6.1.1.4'
O O 0.0106 0.0060 'International Tables Vol C Tables 4.2.6.8 and 6.1.1.4'
C C 0.0033 0.0016 'International Tables Vol C Tables 4.2.6.8 and 6.1.1.4'

loop_
_geom_angle_atom_site_label_1
_geom_angle_atom_site_label_2
_geom_angle_atom_site_label_3
_geom_angle
_geom_angle_site_symmetry_1
_geom_angle_site_symmetry_3
_geom_angle_publ_flag
N1 Ni1 N2 85.6(4) . . ?
N1 Ni1 S1 89.7(3) . . ?
N2 Ni1 S1 175.1(2) . . ?
N1 Ni1 S2 174.7(2) . . ?
N2 Ni1 S2 89.7(3) . . ?
S1 Ni1 S2 94.9(3) . . ?
C1 S1 Ni1 97.8(4) . . ?
C21 S2 Ni1 97.5(4) . . ?
C4 S3 C14 88.8(5) . . ?
C24 S4 C34 89.0(5) . . ?
C2 N1 C7 121.5(7) . . ?
C2 N1 Ni1 120.7(6) . . ?
C7 N1 Ni1 115.8(5) . . ?
C22 N2 C27 121.4(7) . . ?
C22 N2 Ni1 121.0(6) . . ?
C27 N2 Ni1 117.6(5) . . ?
C14 N3 C5 111.7(7) . . ?
C34 N4 C25 111.4(7) . . ?
C43 N5 C44 124(2) . . ?
C43 N5 C45 115.7(19) . . ?
C44 N5 C45 121(2) . . ?
C6 C1 C2 120.4(7) . . ?
C6 C1 S1 123.6(7) . . ?
C2 C1 S1 115.9(6) . . ?
N1 C2 C1 115.8(7) . . ?
N1 C2 C3 123.7(7) . . ?
C1 C2 C3 120.5(7) . . ?
C4 C3 C2 117.1(7) . . ?
C4 C3 H3 121.5 . . ?
C2 C3 H3 121.5 . . ?
C3 C4 C5 121.3(7) . . ?
C3 C4 S3 128.5(7) . . ?
C5 C4 S3 110.2(6) . . ?
C6 C5 N3 124.9(8) . . ?
C6 C5 C4 122.1(7) . . ?
N3 C5 C4 113.0(7) . . ?
C5 C6 C1 118.7(8) . . ?
C5 C6 H6 120.7 . . ?
C1 C6 H6 120.7 . . ?
N1 C7 C27 108.3(6) . . ?
N1 C7 C8 112.8(7) . . ?
C27 C7 C8 108.6(7) . . ?
N1 C7 H7 109.0 . . ?
C27 C7 H7 109.0 . . ?
C8 C7 H7 109.0 . . ?
C9 C8 C13 120.1(8) . . ?
C9 C8 C7 119.6(7) . . ?
C13 C8 C7 120.0(8) . . ?
C8 C9 C10 118.4(8) . . ?
C8 C9 H9 120.8 . . ?
C10 C9 H9 120.8 . . ?
C11 C10 C9 121.3(9) . . ?
C11 C10 Cl1 119.4(8) . . ?
C9 C10 Cl1 119.2(8) . . ?
C12 C11 C10 119.1(9) . . ?
C12 C11 H11 120.4 . . ?
C10 C11 H11 120.4 . . ?
C11 C12 C13 121.7(9) . . ?
C11 C12 Cl2 119.3(8) . . ?
C13 C12 Cl2 119.1(9) . . ?
C8 C13 C12 119.3(10) . . ?
C8 C13 H13 120.3 . . ?
C12 C13 H13 120.3 . . ?
N3 C14 C15 122.6(8) . . ?
N3 C14 S3 116.3(6) . . ?
C15 C14 S3 121.1(7) . . ?
C16 C15 C20 119.8(8) . . ?
C16 C15 C14 119.0(8) . . ?
C20 C15 C14 121.2(9) . . ?
C17 C16 C15 121.1(9) . . ?
C17 C16 H16 119.5 . . ?
C15 C16 H16 119.5 . . ?
C16 C17 C18 119.9(10) . . ?
C16 C17 Cl3 120.4(8) . . ?
C18 C17 Cl3 119.7(8) . . ?
C19 C18 C17 119.0(8) . . ?
C19 C18 H18 120.5 . . ?
C17 C18 H18 120.5 . . ?
C20 C19 C18 120.9(9) . . ?
C20 C19 Cl4 120.7(9) . . ?
C18 C19 Cl4 118.5(7) . . ?
C19 C20 C15 119.4(10) . . ?
C19 C20 H20 120.3 . . ?
C15 C20 H20 120.3 . . ?
C26 C21 C22 119.5(8) . . ?
C26 C21 S2 123.5(6) . . ?
C22 C21 S2 116.9(6) . . ?
N2 C22 C23 123.6(7) . . ?
N2 C22 C21 114.8(7) . . ?
C23 C22 C21 121.6(7) . . ?
C24 C23 C22 117.5(7) . . ?
C24 C23 H23 121.3 . . ?
C22 C23 H23 121.3 . . ?
C23 C24 C25 121.7(7) . . ?
C23 C24 S4 129.0(6) . . ?
C25 C24 S4 109.3(6) . . ?
C26 C25 N4 126.2(7) . . ?
C26 C25 C24 120.4(7) . . ?
N4 C25 C24 113.4(7) . . ?
C25 C26 C21 119.3(7) . . ?
C25 C26 H26 120.3 . . ?
C21 C26 H26 120.3 . . ?
N2 C27 C7 106.5(7) . . ?
N2 C27 C28 110.2(7) . . ?
C7 C27 C28 114.1(7) . . ?
N2 C27 H27 108.6 . . ?
C7 C27 H27 108.6 . . ?
C28 C27 H27 108.6 . . ?
C29 C28 C33 120.1(8) . . ?
C29 C28 C27 122.3(8) . . ?
C33 C28 C27 117.4(8) . . ?
C30 C29 C28 119.1(8) . . ?
C30 C29 H29 120.5 . . ?
C28 C29 H29 120.5 . . ?
C31 C30 C29 121.9(8) . . ?
C31 C30 Cl5 118.1(8) . . ?
C29 C30 Cl5 120.0(8) . . ?
C32 C31 C30 118.0(9) . . ?
C32 C31 H31 121.0 . . ?
C30 C31 H31 121.0 . . ?
C33 C32 C31 123.0(9) . . ?
C33 C32 Cl6 117.6(7) . . ?
C31 C32 Cl6 119.5(8) . . ?
C32 C33 C28 117.8(8) . . ?
C32 C33 H33 121.1 . . ?
C28 C33 H33 121.1 . . ?
N4 C34 C35 124.1(8) . . ?
N4 C34 S4 116.8(6) . . ?
C35 C34 S4 119.0(7) . . ?
C40 C35 C36 119.7(8) . . ?
C40 C35 C34 122.0(8) . . ?
C36 C35 C34 118.3(9) . . ?
C37 C36 C35 117.8(9) . . ?
C37 C36 H36 121.1 . . ?
C35 C36 H36 121.1 . . ?
C38 C37 C36 122.7(8) . . ?
C38 C37 Cl7 119.6(7) . . ?
C36 C37 Cl7 117.6(8) . . ?
C39 C38 C37 116.4(8) . . ?
C39 C38 H38 121.8 . . ?
C37 C38 H38 121.8 . . ?
C40 C39 C38 123.0(9) . . ?
C40 C39 Cl8 119.3(8) . . ?
C38 C39 Cl8 117.7(7) . . ?
C39 C40 C35 120.3(9) . . ?
C39 C40 H40 119.8 . . ?
C35 C40 H40 119.8 . . ?
Cl10 C41 Cl9 108.4(8) . . ?
Cl11 C42 Cl12 116.9(14) . . ?
O1 C43 N5 117.6(15) . . ?

loop_
_geom_bond_atom_site_label_1
_geom_bond_atom_site_label_2
_geom_bond_distance
_geom_bond_site_symmetry_2
_geom_bond_publ_flag
Ni1 N1 1.815(7) . ?
Ni1 N2 1.818(10) . ?
Ni1 S1 2.126(10) . ?
Ni1 S2 2.132(5) . ?
Cl1 C10 1.695(11) . ?
Cl2 C12 1.742(10) . ?
Cl3 C17 1.723(12) . ?
Cl4 C19 1.722(10) . ?
Cl5 C30 1.735(10) . ?
Cl6 C32 1.760(11) . ?
Cl7 C37 1.740(9) . ?
Cl8 C39 1.744(12) . ?
Cl9 C41 1.782(15) . ?
Cl10 C41 1.748(14) . ?
Cl11 C42 1.61(2) . ?
Cl12 C42 1.631(19) . ?
S1 C1 1.712(9) . ?
S2 C21 1.711(11) . ?
S3 C4 1.727(9) . ?
S3 C14 1.748(12) . ?
S4 C24 1.710(11) . ?
S4 C34 1.763(9) . ?
O1 C43 1.203(16) . ?
N1 C2 1.339(11) . ?
N1 C7 1.464(11) . ?
N2 C22 1.353(10) . ?
N2 C27 1.467(10) . ?
N3 C14 1.295(10) . ?
N3 C5 1.389(11) . ?
N4 C34 1.279(11) . ?
N4 C25 1.379(10) . ?
N5 C43 1.343(15) . ?
N5 C44 1.43(3) . ?
N5 C45 1.44(2) . ?
C1 C6 1.387(12) . ?
C1 C2 1.434(12) . ?
C2 C3 1.449(11) . ?
C3 C4 1.364(12) . ?
C3 H3 0.9500 . ?
C4 C5 1.435(12) . ?
C5 C6 1.370(11) . ?
C6 H6 0.9500 . ?
C7 C27 1.515(12) . ?
C7 C8 1.526(12) . ?
C7 H7 1.0000 . ?
C8 C9 1.379(12) . ?
C8 C13 1.386(12) . ?
C9 C10 1.408(12) . ?
C9 H9 0.9500 . ?
C10 C11 1.367(13) . ?
C11 C12 1.350(14) . ?
C11 H11 0.9500 . ?
C12 C13 1.386(13) . ?
C13 H13 0.9500 . ?
C14 C15 1.463(12) . ?
C15 C16 1.386(14) . ?
C15 C20 1.390(12) . ?
C16 C17 1.360(12) . ?
C16 H16 0.9500 . ?
C17 C18 1.399(14) . ?
C18 C19 1.394(16) . ?
C18 H18 0.9500 . ?
C19 C20 1.375(13) . ?
C20 H20 0.9500 . ?
C21 C26 1.405(10) . ?
C21 C22 1.438(11) . ?
C22 C23 1.412(12) . ?
C23 C24 1.359(10) . ?
C23 H23 0.9500 . ?
C24 C25 1.466(11) . ?
C25 C26 1.361(12) . ?
C26 H26 0.9500 . ?
C27 C28 1.526(12) . ?
C27 H27 1.0000 . ?
C28 C29 1.379(11) . ?
C28 C33 1.416(12) . ?
C29 C30 1.377(13) . ?
C29 H29 0.9500 . ?
C30 C31 1.375(14) . ?
C31 C32 1.369(13) . ?
C31 H31 0.9500 . ?
C32 C33 1.367(13) . ?
C33 H33 0.9500 . ?
C34 C35 1.467(12) . ?
C35 C40 1.362(14) . ?
C35 C36 1.406(12) . ?
C36 C37 1.388(12) . ?
C36 H36 0.9500 . ?
C37 C38 1.378(14) . ?
C38 C39 1.376(13) . ?
C38 H38 0.9500 . ?
C39 C40 1.354(12) . ?
C40 H40 0.9500 . ?
